data_7037492
loop_
_publ_author_name
'Francos, Javier'
'Kennedy, Alan R.'
'O'Hara, Charles T'

_publ_section_title
;
 Synthetic and reactivity studies of hetero-tri-anionic sodium zincates.
;
_journal_issue 14
_journal_name_full 'Dalton transactions (Cambridge, England : 2003)'
_journal_page_first 6222
_journal_page_last 6233
_journal_paper_doi 10.1039/c5dt04329h
_journal_volume 45
_journal_year 2016
_chemical_formula_sum 'C23 H54 N3 Na Si Zn'
_chemical_formula_weight 489.14
_chemical_name_systematic
;
 ?
;
_chemical_properties_physical 'Air-sensitive, Moisture-sensitive, Oxygen-sensitive'
_space_group_IT_number 2
_symmetry_cell_setting triclinic
_symmetry_space_group_name_Hall '-P 1'
_symmetry_space_group_name_H-M 'P -1'
_atom_sites_solution_hydrogens geom
_atom_sites_solution_primary direct
_atom_sites_solution_secondary difmap
_audit_creation_method SHELXL-97
_audit_update_record
;
2015-11-02 deposited with the CCDC.
2015-11-30 downloaded from the CCDC.
;
_cell_angle_alpha 67.460(5)
_cell_angle_beta 73.938(5)
_cell_angle_gamma 64.719(5)
_cell_formula_units_Z 2
_cell_length_a 10.7214(6)
_cell_length_b 11.3849(5)
_cell_length_c 14.4618(10)
_cell_measurement_reflns_used 12396
_cell_measurement_temperature 123(2)
_cell_measurement_theta_max 28.3543
_cell_measurement_theta_min 2.9332
_cell_volume 1460.69(16)
_computing_cell_refinement CrysalisPro
_computing_data_collection CrysalisPro
_computing_data_reduction CrysalisPro
_computing_publication_material SHELXL
_computing_structure_refinement 'SHELXL-97 (Sheldrick, 2008)'
_computing_structure_solution SHELXS
_diffrn_ambient_temperature 123(2)
_diffrn_measured_fraction_theta_full 0.985
_diffrn_measured_fraction_theta_max 0.985
_diffrn_measurement_device_type 'Oxford Diffraction Xcalibur E'
_diffrn_measurement_method 'omega scans'
_diffrn_radiation_monochromator graphite
_diffrn_radiation_source 'fine-focus sealed tube'
_diffrn_radiation_type MoK\a
_diffrn_radiation_wavelength 0.71073
_diffrn_reflns_av_R_equivalents 0.0410
_diffrn_reflns_av_sigmaI/netI 0.0394
_diffrn_reflns_limit_h_max 13
_diffrn_reflns_limit_h_min -13
_diffrn_reflns_limit_k_max 14
_diffrn_reflns_limit_k_min -14
_diffrn_reflns_limit_l_max 18
_diffrn_reflns_limit_l_min -18
_diffrn_reflns_number 29718
_diffrn_reflns_theta_full 27.00
_diffrn_reflns_theta_max 27.00
_diffrn_reflns_theta_min 2.94
_exptl_absorpt_coefficient_mu 0.910
_exptl_absorpt_correction_T_max 1.00000
_exptl_absorpt_correction_T_min 0.94499
_exptl_absorpt_correction_type multi-scan
_exptl_absorpt_process_details
;
CrysAlisPro, Oxford Diffraction Ltd.,
Version 1.171.34.40 (release 27-08-2010 CrysAlis171 .NET)
(compiled Aug 27 2010,11:50:40)
Empirical absorption correction using spherical harmonics,
 implemented in SCALE3 ABSPACK scaling algorithm.
;
_exptl_crystal_colour colourless
_exptl_crystal_density_diffrn 1.112
_exptl_crystal_density_method 'not measured'
_exptl_crystal_description fragment
_exptl_crystal_F_000 536
_exptl_crystal_size_max 0.3
_exptl_crystal_size_mid 0.25
_exptl_crystal_size_min 0.20
_refine_diff_density_max 0.622
_refine_diff_density_min -0.514
_refine_diff_density_rms 0.065
_refine_ls_extinction_method none
_refine_ls_goodness_of_fit_ref 1.038
_refine_ls_hydrogen_treatment mixed
_refine_ls_matrix_type full
_refine_ls_number_parameters 317
_refine_ls_number_reflns 6281
_refine_ls_number_restraints 8
_refine_ls_restrained_S_all 1.039
_refine_ls_R_factor_all 0.0579
_refine_ls_R_factor_gt 0.0440
_refine_ls_shift/su_max 0.003
_refine_ls_shift/su_mean 0.000
_refine_ls_structure_factor_coef Fsqd
_refine_ls_weighting_details 'calc w=1/[\s^2^(Fo^2^)+(0.0535P)^2^+1.0459P] where P=(Fo^2^+2Fc^2^)/3'
_refine_ls_weighting_scheme calc
_refine_ls_wR_factor_gt 0.1041
_refine_ls_wR_factor_ref 0.1122
_reflns_number_gt 5259
_reflns_number_total 6281
_reflns_threshold_expression I>2\s(I)
_cod_data_source_file c5dt04329h2.cif
_cod_data_source_block narzntbu2b
_cod_depositor_comments 'Adding full bibliography for 7037489--7037496.cif.'
_cod_original_cell_volume 1460.69(14)
_cod_original_sg_symbol_H-M P-1
_cod_database_code 7037492

loop_
_symmetry_equiv_pos_as_xyz
'x, y, z'
'-x, -y, -z'

loop_
_atom_site_label
_atom_site_type_symbol
_atom_site_fract_x
_atom_site_fract_y
_atom_site_fract_z
_atom_site_U_iso_or_equiv
_atom_site_adp_type
_atom_site_occupancy
_atom_site_symmetry_multiplicity
_atom_site_calc_flag
_atom_site_refinement_flags
_atom_site_disorder_assembly
_atom_site_disorder_group
Zn1 Zn 0.45040(3) 0.16164(3) 0.23566(2) 0.02516(10) Uani 1 1 d . B .
Na1 Na 0.67494(10) 0.25764(10) 0.26774(8) 0.0300(2) Uani 1 1 d . . .
Si1 Si 0.21984(7) 0.45617(7) 0.30020(6) 0.03334(18) Uani 1 1 d . . .
N1 N 0.6627(2) 0.0854(2) 0.22015(16) 0.0279(4) Uani 1 1 d . B .
N2 N 0.7098(2) 0.2933(2) 0.41553(16) 0.0341(5) Uani 1 1 d . B .
N3 N 0.7411(3) 0.4606(2) 0.19290(17) 0.0413(6) Uani 1 1 d D B .
C1 C 0.7288(3) -0.0427(2) 0.2975(2) 0.0309(6) Uani 1 1 d D B .
C2 C 0.6444(3) -0.0303(3) 0.3998(2) 0.0466(8) Uani 1 1 d . . .
H2A H 0.6451 0.0488 0.4113 0.070 Uiso 1 1 calc R B .
H2B H 0.6858 -0.1132 0.4535 0.070 Uiso 1 1 calc R . .
H2C H 0.5483 -0.0187 0.4003 0.070 Uiso 1 1 calc R . .
C3 C 0.8847(3) 0.0875(4) 0.1094(3) 0.0614(11) Uani 1 1 d . . .
H3A H 0.8859 0.1651 0.1242 0.074 Uiso 1 1 calc R A 1
H3B H 0.9350 0.0878 0.0407 0.074 Uiso 1 1 calc R A 1
C4 C 0.7244(5) -0.1775(4) 0.2956(4) 0.0396(10) Uani 0.785(4) 1 d P B 1
H4A H 0.6293 -0.1628 0.2902 0.059 Uiso 0.785(4) 1 calc PR B 1
H4B H 0.7533 -0.2504 0.3580 0.059 Uiso 0.785(4) 1 calc PR B 1
H4C H 0.7876 -0.2035 0.2374 0.059 Uiso 0.785(4) 1 calc PR B 1
C6 C 0.8783(3) -0.0627(3) 0.3003(2) 0.0405(7) Uani 1 1 d . . .
H6A H 0.9225 -0.1523 0.3488 0.049 Uiso 1 1 calc R B 1
H6B H 0.8784 0.0094 0.3225 0.049 Uiso 1 1 calc R B 1
C7 C 0.7334(3) 0.1029(3) 0.1144(2) 0.0329(6) Uani 1 1 d D B .
C8 C 0.734(3) 0.0050(6) 0.0643(16) 0.0431(11) Uani 0.785(4) 1 d P B 1
H8A H 0.7958 -0.0877 0.0951 0.065 Uiso 0.785(4) 1 calc PR B 1
H8B H 0.7660 0.0346 -0.0082 0.065 Uiso 0.785(4) 1 calc PR B 1
H8C H 0.6389 0.0060 0.0741 0.065 Uiso 0.785(4) 1 calc PR B 1
C9 C 0.6540(3) 0.2451(3) 0.0522(2) 0.0482(8) Uani 1 1 d . . .
H9A H 0.5582 0.2539 0.0546 0.072 Uiso 1 1 calc R B .
H9B H 0.6993 0.2615 -0.0179 0.072 Uiso 1 1 calc R . .
H9C H 0.6529 0.3120 0.0797 0.072 Uiso 1 1 calc R . .
C10 C 0.3214(3) 0.0956(2) 0.20427(19) 0.0280(5) Uani 1 1 d . . .
C11 C 0.1846(3) 0.1236(3) 0.2755(2) 0.0393(6) Uani 1 1 d . B .
H11A H 0.1429 0.2210 0.2695 0.059 Uiso 1 1 calc R . .
H11B H 0.2025 0.0703 0.3452 0.059 Uiso 1 1 calc R . .
H11C H 0.1205 0.0975 0.2575 0.059 Uiso 1 1 calc R . .
C12 C 0.2882(3) 0.1791(3) 0.0966(2) 0.0392(6) Uani 1 1 d . B .
H12A H 0.2168 0.1580 0.0829 0.059 Uiso 1 1 calc R . .
H12B H 0.3727 0.1563 0.0486 0.059 Uiso 1 1 calc R . .
H12C H 0.2538 0.2765 0.0894 0.059 Uiso 1 1 calc R . .
C13 C 0.3777(3) -0.0557(3) 0.2110(2) 0.0395(7) Uani 1 1 d . B .
H13A H 0.3992 -0.1122 0.2795 0.059 Uiso 1 1 calc R . .
H13B H 0.4625 -0.0754 0.1626 0.059 Uiso 1 1 calc R . .
H13C H 0.3074 -0.0761 0.1951 0.059 Uiso 1 1 calc R . .
C14 C 0.2254(3) 0.6045(3) 0.3249(3) 0.0556(9) Uani 1 1 d . B .
H14A H 0.2765 0.5707 0.3821 0.083 Uiso 1 1 calc R . .
H14B H 0.1302 0.6652 0.3407 0.083 Uiso 1 1 calc R . .
H14C H 0.2723 0.6548 0.2647 0.083 Uiso 1 1 calc R . .
C15 C 0.1090(3) 0.3821(3) 0.4123(2) 0.0498(8) Uani 1 1 d . B .
H15A H 0.1104 0.2981 0.4073 0.075 Uiso 1 1 calc R . .
H15B H 0.0132 0.4480 0.4142 0.075 Uiso 1 1 calc R . .
H15C H 0.1454 0.3615 0.4741 0.075 Uiso 1 1 calc R . .
C16 C 0.1341(3) 0.5280(3) 0.1847(2) 0.0452(7) Uani 1 1 d . B .
H16A H 0.1919 0.5689 0.1269 0.068 Uiso 1 1 calc R . .
H16B H 0.0426 0.5980 0.1947 0.068 Uiso 1 1 calc R . .
H16C H 0.1227 0.4550 0.1717 0.068 Uiso 1 1 calc R . .
C17 C 0.3952(3) 0.3310(3) 0.2801(2) 0.0318(6) Uani 1 1 d . B .
H17A H 0.430(3) 0.305(3) 0.340(2) 0.038 Uiso 1 1 d . . .
H17B H 0.442(3) 0.389(3) 0.238(2) 0.038 Uiso 1 1 d . . .
C18 C 0.5915(3) 0.2954(4) 0.4961(2) 0.0486(8) Uani 1 1 d . . .
H18A H 0.5834 0.2054 0.5233 0.073 Uiso 1 1 calc R B .
H18B H 0.5058 0.3639 0.4688 0.073 Uiso 1 1 calc R . .
H18C H 0.6060 0.3182 0.5501 0.073 Uiso 1 1 calc R . .
C19 C 0.8359(3) 0.1902(3) 0.4576(2) 0.0441(7) Uani 1 1 d . . .
H19A H 0.9159 0.1871 0.4043 0.066 Uiso 1 1 calc R B .
H19B H 0.8262 0.1008 0.4852 0.066 Uiso 1 1 calc R . .
H19C H 0.8502 0.2133 0.5116 0.066 Uiso 1 1 calc R . .
C20 C 0.7090(5) 0.4339(4) 0.3775(3) 0.0357(9) Uani 0.785(4) 1 d P B 1
H20A H 0.7424 0.4496 0.4275 0.043 Uiso 0.785(4) 1 calc PR B 1
H20B H 0.6124 0.4991 0.3701 0.043 Uiso 0.785(4) 1 calc PR B 1
C21 C 0.7995(4) 0.4602(3) 0.2776(3) 0.0330(7) Uani 0.785(4) 1 d P B 1
H21A H 0.8937 0.3889 0.2832 0.040 Uiso 0.785(4) 1 calc PR B 1
H21B H 0.8084 0.5494 0.2606 0.040 Uiso 0.785(4) 1 calc PR B 1
C22 C 0.6226(7) 0.5820(6) 0.1636(5) 0.0570(17) Uani 0.785(4) 1 d P B 1
H22A H 0.6488 0.6620 0.1422 0.086 Uiso 0.785(4) 1 calc PR B 1
H22B H 0.5482 0.5866 0.2210 0.086 Uiso 0.785(4) 1 calc PR B 1
H22C H 0.5897 0.5802 0.1075 0.086 Uiso 0.785(4) 1 calc PR B 1
C23 C 0.8535(14) 0.453(2) 0.1110(11) 0.0436(16) Uani 0.785(4) 1 d P B 1
H23A H 0.8260 0.4454 0.0550 0.065 Uiso 0.785(4) 1 calc PR B 1
H23B H 0.9357 0.3734 0.1339 0.065 Uiso 0.785(4) 1 calc PR B 1
H23C H 0.8754 0.5361 0.0881 0.065 Uiso 0.785(4) 1 calc PR B 1
C5 C 0.9614(4) -0.0557(4) 0.1921(3) 0.0445(10) Uani 0.785(4) 1 d P B 1
H5A H 0.9685 -0.1332 0.1730 0.053 Uiso 0.785(4) 1 calc PR B 1
H5B H 1.0569 -0.0633 0.1921 0.053 Uiso 0.785(4) 1 calc PR B 1
C5A C 0.8294(13) -0.1433(11) 0.1403(8) 0.031(3) Uani 0.215(4) 1 d PD B 2
H5A1 H 0.9262 -0.1494 0.1338 0.038 Uiso 0.215(4) 1 calc PR B 2
H5A2 H 0.8319 -0.2188 0.1208 0.038 Uiso 0.215(4) 1 calc PR B 2
C4A C 0.7583(17) -0.1533(13) 0.2493(9) 0.042(4) Uani 0.215(4) 1 d PD B 2
H4A1 H 0.8157 -0.2410 0.2930 0.050 Uiso 0.215(4) 1 calc PR B 2
H4A2 H 0.6679 -0.1608 0.2541 0.050 Uiso 0.215(4) 1 calc PR B 2
C8A C 0.745(12) -0.0057(16) 0.072(6) 0.0431(11) Uani 0.215(4) 1 d PD B 2
H8A1 H 0.7936 0.0097 0.0014 0.052 Uiso 0.215(4) 1 calc PR B 2
H8A2 H 0.6518 -0.0032 0.0717 0.052 Uiso 0.215(4) 1 calc PR B 2
C21A C 0.6892(12) 0.5160(11) 0.2797(7) 0.0330(7) Uani 0.215(4) 1 d PD B 2
H21C H 0.5889 0.5323 0.3020 0.040 Uiso 0.215(4) 1 calc PR B 2
H21D H 0.7045 0.6023 0.2623 0.040 Uiso 0.215(4) 1 calc PR B 2
C22A C 0.621(3) 0.566(3) 0.136(2) 0.0570(17) Uani 0.215(4) 1 d PD B 2
H22D H 0.6307 0.6555 0.1112 0.086 Uiso 0.215(4) 1 calc PR B 2
H22E H 0.5329 0.5719 0.1818 0.086 Uiso 0.215(4) 1 calc PR B 2
H22F H 0.6203 0.5405 0.0791 0.086 Uiso 0.215(4) 1 calc PR B 2
C20A C 0.7768(16) 0.4032(14) 0.3606(11) 0.0357(9) Uani 0.215(4) 1 d PD B 2
H20C H 0.7816 0.4417 0.4098 0.043 Uiso 0.215(4) 1 calc PR B 2
H20D H 0.8728 0.3615 0.3291 0.043 Uiso 0.215(4) 1 calc PR B 2
C23A C 0.858(5) 0.464(8) 0.110(4) 0.0436(16) Uani 0.215(4) 1 d PD B 2
H23D H 0.8136 0.5210 0.0487 0.065 Uiso 0.215(4) 1 d PR B 2
H23E H 0.9039 0.3694 0.1089 0.065 Uiso 0.215(4) 1 d PR B 2
H23F H 0.9275 0.4973 0.1123 0.065 Uiso 0.215(4) 1 d PR B 2
H3C H 0.9356 -0.0023 0.1500 0.052 Uiso 0.215(4) 1 d P B 2
H6C H 0.9340 -0.0677 0.2355 0.052 Uiso 0.215(4) 1 d P B 2

loop_
_atom_site_aniso_label
_atom_site_aniso_U_11
_atom_site_aniso_U_22
_atom_site_aniso_U_33
_atom_site_aniso_U_23
_atom_site_aniso_U_13
_atom_site_aniso_U_12
Zn1 0.02621(16) 0.02463(16) 0.02700(17) -0.01147(11) -0.00053(11) -0.01005(12)
Na1 0.0339(5) 0.0306(5) 0.0316(5) -0.0136(4) -0.0023(4) -0.0147(4)
Si1 0.0282(4) 0.0313(4) 0.0423(4) -0.0173(3) -0.0091(3) -0.0045(3)
N1 0.0272(10) 0.0307(11) 0.0288(11) -0.0158(9) 0.0009(9) -0.0102(9)
N2 0.0455(13) 0.0332(12) 0.0281(12) -0.0068(9) -0.0057(10) -0.0201(11)
N3 0.0667(17) 0.0303(12) 0.0282(12) -0.0022(10) -0.0084(12) -0.0235(12)
C1 0.0277(12) 0.0245(12) 0.0422(15) -0.0148(11) -0.0025(11) -0.0082(10)
C2 0.0399(16) 0.0341(15) 0.0423(17) 0.0006(13) 0.0022(13) -0.0076(13)
C3 0.0346(16) 0.099(3) 0.082(3) -0.071(2) 0.0220(17) -0.0329(18)
C4 0.041(3) 0.026(2) 0.056(3) -0.015(2) -0.007(2) -0.0146(17)
C6 0.0315(14) 0.0337(15) 0.0558(19) -0.0149(13) -0.0087(13) -0.0084(12)
C7 0.0315(13) 0.0420(15) 0.0347(15) -0.0240(12) 0.0080(11) -0.0186(12)
C8 0.052(6) 0.054(2) 0.037(4) -0.027(2) 0.0117(16) -0.030(3)
C9 0.0589(19) 0.0471(18) 0.0340(16) -0.0115(13) 0.0140(14) -0.0280(16)
C10 0.0305(12) 0.0263(12) 0.0289(13) -0.0072(10) -0.0035(10) -0.0132(11)
C11 0.0350(14) 0.0375(15) 0.0474(17) -0.0134(13) 0.0003(13) -0.0180(12)
C12 0.0500(17) 0.0358(15) 0.0365(16) -0.0095(12) -0.0121(13) -0.0173(13)
C13 0.0429(16) 0.0323(14) 0.0495(18) -0.0116(13) -0.0087(13) -0.0186(13)
C14 0.0438(17) 0.0452(18) 0.087(3) -0.0402(18) -0.0196(17) 0.0003(15)
C15 0.0465(17) 0.0520(19) 0.0440(18) -0.0208(15) -0.0042(14) -0.0073(15)
C16 0.0520(18) 0.0426(17) 0.0454(18) -0.0055(14) -0.0153(15) -0.0229(15)
C17 0.0266(13) 0.0296(13) 0.0412(16) -0.0165(12) -0.0054(12) -0.0066(11)
C18 0.0458(17) 0.066(2) 0.0417(18) -0.0302(16) 0.0015(14) -0.0191(16)
C19 0.0421(16) 0.0504(18) 0.0404(17) -0.0146(14) -0.0045(13) -0.0174(14)
C20 0.047(2) 0.032(2) 0.0343(19) -0.0169(14) -0.0002(19) -0.018(2)
C21 0.0402(17) 0.0293(17) 0.0374(18) -0.0099(14) -0.0041(15) -0.0205(15)
C22 0.055(2) 0.039(2) 0.057(5) -0.010(2) 0.009(3) -0.0134(19)
C23 0.047(2) 0.040(4) 0.0467(18) -0.0023(16) -0.0138(15) -0.0235(15)
C5 0.0299(18) 0.047(2) 0.060(3) -0.028(2) 0.0007(17) -0.0106(17)
C5A 0.038(7) 0.018(5) 0.037(7) -0.014(5) 0.003(5) -0.010(5)
C4A 0.030(8) 0.022(7) 0.060(12) 0.003(8) 0.002(8) -0.015(6)
C8A 0.052(6) 0.054(2) 0.037(4) -0.027(2) 0.0117(16) -0.030(3)
C21A 0.0402(17) 0.0293(17) 0.0374(18) -0.0099(14) -0.0041(15) -0.0205(15)
C22A 0.055(2) 0.039(2) 0.057(5) -0.010(2) 0.009(3) -0.0134(19)
C20A 0.047(2) 0.032(2) 0.0343(19) -0.0169(14) -0.0002(19) -0.018(2)
C23A 0.047(2) 0.040(4) 0.0467(18) -0.0023(16) -0.0138(15) -0.0235(15)

loop_
_atom_type_symbol
_atom_type_description
_atom_type_scat_dispersion_real
_atom_type_scat_dispersion_imag
_atom_type_scat_source
Zn Zn 0.2839 1.4301 'International Tables Vol C Tables 4.2.6.8 and 6.1.1.4'
Na Na 0.0362 0.0249 'International Tables Vol C Tables 4.2.6.8 and 6.1.1.4'
Si Si 0.0817 0.0704 'International Tables Vol C Tables 4.2.6.8 and 6.1.1.4'
N N 0.0061 0.0033 'International Tables Vol C Tables 4.2.6.8 and 6.1.1.4'
C C 0.0033 0.0016 'International Tables Vol C Tables 4.2.6.8 and 6.1.1.4'
H H 0.0000 0.0000 'International Tables Vol C Tables 4.2.6.8 and 6.1.1.4'

loop_
_geom_angle_atom_site_label_1
_geom_angle_atom_site_label_2
_geom_angle_atom_site_label_3
_geom_angle
N1 Zn1 C10 128.47(9)
N1 Zn1 C17 103.91(9)
C10 Zn1 C17 127.47(10)
N1 Zn1 Na1 47.12(6)
C10 Zn1 Na1 174.63(7)
C17 Zn1 Na1 56.79(7)
N1 Na1 N3 140.18(9)
N1 Na1 N2 140.26(8)
N3 Na1 N2 76.57(8)
N1 Na1 C17 78.32(8)
N3 Na1 C17 110.55(9)
N2 Na1 C17 105.80(9)
N1 Na1 C21A 167.38(19)
N3 Na1 C21A 28.35(18)
N2 Na1 C21A 52.27(18)
C17 Na1 C21A 100.8(2)
N1 Na1 C1 27.66(7)
N3 Na1 C1 151.90(9)
N2 Na1 C1 113.54(8)
C17 Na1 C1 92.39(8)
C21A Na1 C1 162.8(2)
N1 Na1 C7 27.41(7)
N3 Na1 C7 113.00(8)
N2 Na1 C7 156.16(8)
C17 Na1 C7 91.51(8)
C21A Na1 C7 141.20(19)
C1 Na1 C7 48.11(7)
N1 Na1 Zn1 39.02(5)
N3 Na1 Zn1 136.34(7)
N2 Na1 Zn1 132.17(6)
C17 Na1 Zn1 39.30(6)
C21A Na1 Zn1 138.7(2)
C1 Na1 Zn1 56.85(5)
C7 Na1 Zn1 56.19(5)
N1 Na1 H17A 87.4(7)
N3 Na1 H17A 114.4(7)
N2 Na1 H17A 87.4(7)
C17 Na1 H17A 20.0(7)
C21A Na1 H17A 95.8(7)
C1 Na1 H17A 92.8(7)
C7 Na1 H17A 106.6(7)
Zn1 Na1 H17A 50.6(7)
N1 Na1 H17B 88.9(7)
N3 Na1 H17B 91.9(8)
N2 Na1 H17B 108.0(7)
C17 Na1 H17B 19.6(8)
C21A Na1 H17B 86.9(8)
C1 Na1 H17B 108.3(8)
C7 Na1 H17B 93.8(7)
Zn1 Na1 H17B 51.8(7)
H17A Na1 H17B 34.6(10)
C17 Si1 C16 109.90(15)
C17 Si1 C15 112.44(14)
C16 Si1 C15 110.27(15)
C17 Si1 C14 111.77(13)
C16 Si1 C14 106.58(15)
C15 Si1 C14 105.66(16)
C1 N1 C7 117.1(2)
C1 N1 Zn1 116.84(15)
C7 N1 Zn1 115.16(16)
C1 N1 Na1 104.08(14)
C7 N1 Na1 105.19(14)
Zn1 N1 Na1 93.86(8)
C19 N2 C18 108.6(2)
C19 N2 C20 114.2(3)
C18 N2 C20 105.0(2)
C19 N2 C20A 93.7(5)
C18 N2 C20A 128.6(6)
C20 N2 C20A 25.8(5)
C19 N2 Na1 112.36(17)
C18 N2 Na1 112.42(17)
C20 N2 Na1 104.12(18)
C20A N2 Na1 99.7(5)
C22 N3 C23 110.7(9)
C22 N3 C23A 109(3)
C23 N3 C23A 5(4)
C22 N3 C21A 74.7(5)
C23 N3 C21A 138.3(9)
C23A N3 C21A 133(3)
C22 N3 C22A 19.3(12)
C23 N3 C22A 100.4(16)
C23A N3 C22A 100(3)
C21A N3 C22A 93.2(12)
C22 N3 C21 111.7(3)
C23 N3 C21 104.7(8)
C23A N3 C21 101(3)
C21A N3 C21 41.9(5)
C22A N3 C21 130.9(11)
C22 N3 Na1 110.9(4)
C23 N3 Na1 115.1(8)
C23A N3 Na1 120(3)
C21A N3 Na1 99.6(5)
C22A N3 Na1 103.1(15)
C21 N3 Na1 103.33(16)
N1 C1 C6 111.5(2)
N1 C1 C2 106.9(2)
C6 C1 C2 107.9(2)
N1 C1 C4A 103.0(6)
C6 C1 C4A 99.5(7)
C2 C1 C4A 127.5(5)
N1 C1 C4 117.7(3)
C6 C1 C4 109.7(3)
C2 C1 C4 102.2(3)
C4A C1 C4 25.3(4)
N1 C1 Na1 48.26(11)
C6 C1 Na1 83.10(15)
C2 C1 Na1 80.26(15)
C4A C1 Na1 148.2(5)
C4 C1 Na1 165.0(2)
C1 C2 H2A 109.5
C1 C2 H2B 109.5
H2A C2 H2B 109.5
C1 C2 H2C 109.5
H2A C2 H2C 109.5
H2B C2 H2C 109.5
C7 C3 C5 109.2(3)
C7 C3 H3A 109.8
C5 C3 H3A 109.8
C7 C3 H3B 109.8
C5 C3 H3B 109.8
H3A C3 H3B 108.3
C7 C3 H3C 110.3(3)
C5 C3 H3C 8.33(16)
H3A C3 H3C 116.2
H3B C3 H3C 102.1
C1 C4 H4A 109.5
C1 C4 H4B 109.5
C1 C4 H4C 109.5
C1 C6 C5 108.8(3)
C1 C6 H6A 109.9
C5 C6 H6A 109.9
C1 C6 H6B 109.9
C5 C6 H6B 109.9
H6A C6 H6B 108.3
C1 C6 H6C 110.1(3)
C5 C6 H6C 5.43(16)
H6A C6 H6C 104.7
H6B C6 H6C 113.7
N1 C7 C9 107.1(2)
N1 C7 C8A 113(4)
C9 C7 C8A 111.9(6)
N1 C7 C3 110.0(2)
C9 C7 C3 109.7(3)
C8A C7 C3 105(4)
N1 C7 C8 115.1(12)
C9 C7 C8 106.0(3)
C8A C7 C8 6.1(16)
C3 C7 C8 108.8(12)
N1 C7 Na1 47.40(11)
C9 C7 Na1 81.20(16)
C8A C7 Na1 161(4)
C3 C7 Na1 82.89(16)
C8 C7 Na1 162.4(12)
C7 C8 H8A 109.5
C7 C8 H8B 109.5
C7 C8 H8C 109.5
C7 C9 H9A 109.5
C7 C9 H9B 109.5
H9A C9 H9B 109.5
C7 C9 H9C 109.5
H9A C9 H9C 109.5
H9B C9 H9C 109.5
C11 C10 C12 107.6(2)
C11 C10 C13 107.6(2)
C12 C10 C13 107.4(2)
C11 C10 Zn1 109.51(17)
C12 C10 Zn1 107.90(17)
C13 C10 Zn1 116.46(17)
C10 C11 H11A 109.5
C10 C11 H11B 109.5
H11A C11 H11B 109.5
C10 C11 H11C 109.5
H11A C11 H11C 109.5
H11B C11 H11C 109.5
C10 C12 H12A 109.5
C10 C12 H12B 109.5
H12A C12 H12B 109.5
C10 C12 H12C 109.5
H12A C12 H12C 109.5
H12B C12 H12C 109.5
C10 C13 H13A 109.5
C10 C13 H13B 109.5
H13A C13 H13B 109.5
C10 C13 H13C 109.5
H13A C13 H13C 109.5
H13B C13 H13C 109.5
Si1 C14 H14A 109.5
Si1 C14 H14B 109.5
H14A C14 H14B 109.5
Si1 C14 H14C 109.5
H14A C14 H14C 109.5
H14B C14 H14C 109.5
Si1 C15 H15A 109.5
Si1 C15 H15B 109.5
H15A C15 H15B 109.5
Si1 C15 H15C 109.5
H15A C15 H15C 109.5
H15B C15 H15C 109.5
Si1 C16 H16A 109.5
Si1 C16 H16B 109.5
H16A C16 H16B 109.5
Si1 C16 H16C 109.5
H16A C16 H16C 109.5
H16B C16 H16C 109.5
Si1 C17 Zn1 127.88(14)
Si1 C17 Na1 148.00(13)
Zn1 C17 Na1 83.91(9)
Si1 C17 H17A 102.9(18)
Zn1 C17 H17A 109.5(18)
Na1 C17 H17A 63.4(18)
Si1 C17 H17B 100.4(18)
Zn1 C17 H17B 112.5(18)
Na1 C17 H17B 57.7(18)
H17A C17 H17B 100(2)
N2 C18 H18A 109.5
N2 C18 H18B 109.5
H18A C18 H18B 109.5
N2 C18 H18C 109.5
H18A C18 H18C 109.5
H18B C18 H18C 109.5
N2 C19 H19A 109.5
N2 C19 H19B 109.5
H19A C19 H19B 109.5
N2 C19 H19C 109.5
H19A C19 H19C 109.5
H19B C19 H19C 109.5
N2 C20 C21 112.0(3)
N2 C20 H20A 109.2
C21 C20 H20A 109.2
N2 C20 H20B 109.2
C21 C20 H20B 109.2
H20A C20 H20B 107.9
C20 C21 N3 112.2(3)
C20 C21 H21A 109.2
N3 C21 H21A 109.2
C20 C21 H21B 109.2
N3 C21 H21B 109.2
H21A C21 H21B 107.9
N3 C22 H22A 109.5
N3 C22 H22B 109.5
N3 C22 H22C 109.5
N3 C23 H23A 109.5
N3 C23 H23B 109.5
N3 C23 H23C 109.5
N3 C23 H23D 107.1
H23A C23 H23D 46.8
H23B C23 H23D 142.0
H23C C23 H23D 66.6
N3 C23 H23E 113.4
H23A C23 H23E 74.6
H23B C23 H23E 36.2
H23C C23 H23E 132.4
H23D C23 H23E 117.0
N3 C23 H23F 113.6
H23A C23 H23F 131.6
H23B C23 H23F 75.9
H23C C23 H23F 34.9
H23D C23 H23F 98.8
H23E C23 H23F 106.2
C6 C5 C3 110.8(3)
C6 C5 H5A 109.5
C3 C5 H5A 109.5
C6 C5 H5B 109.5
C3 C5 H5B 109.5
H5A C5 H5B 108.1
C6 C5 H3C 121.2(4)
C3 C5 H3C 11.6(2)
H5A C5 H3C 99.7
H5B C5 H3C 108.0
C6 C5 H6C 8.7(2)
C3 C5 H6C 119.0(4)
H5A C5 H6C 102.7
H5B C5 H6C 107.5
H3C C5 H6C 129.0(6)
C8A C5A C4A 108(4)
C8A C5A H5A1 110.2
C4A C5A H5A1 110.1
C8A C5A H5A2 110.1
C4A C5A H5A2 110.1
H5A1 C5A H5A2 108.5
C5A C4A C1 121.8(9)
C5A C4A H4A1 106.9
C1 C4A H4A1 106.9
C5A C4A H4A2 106.9
C1 C4A H4A2 106.9
H4A1 C4A H4A2 106.7
C7 C8A C5A 106.3(10)
C7 C8A H8A1 110.5
C5A C8A H8A1 110.5
C7 C8A H8A2 110.5
C5A C8A H8A2 110.5
H8A1 C8A H8A2 108.7
N3 C21A C20A 102.9(9)
N3 C21A Na1 52.0(3)
C20A C21A Na1 77.6(7)
N3 C21A H21C 111.2
C20A C21A H21C 111.2
Na1 C21A H21C 79.3
N3 C21A H21D 111.2
C20A C21A H21D 111.2
Na1 C21A H21D 163.1
H21C C21A H21D 109.1
N3 C22A H22D 109.5
N3 C22A H22E 109.5
H22D C22A H22E 109.5
N3 C22A H22F 109.5
H22D C22A H22F 109.5
H22E C22A H22F 109.5
C21A C20A N2 109.1(10)
C21A C20A H20C 109.9
N2 C20A H20C 109.9
C21A C20A H20D 109.9
N2 C20A H20D 109.9
H20C C20A H20D 108.3
N3 C23A H23D 104.7
N3 C23A H23E 103.9
H23D C23A H23E 109.5
N3 C23A H23F 119.4
H23D C23A H23F 109.5
H23E C23A H23F 109.5

loop_
_geom_bond_atom_site_label_1
_geom_bond_atom_site_label_2
_geom_bond_distance
Zn1 N1 2.041(2)
Zn1 C10 2.045(2)
Zn1 C17 2.060(3)
Zn1 Na1 3.2340(10)
Na1 N1 2.375(2)
Na1 N3 2.464(2)
Na1 N2 2.472(2)
Na1 C17 2.721(3)
Na1 C21A 3.082(10)
Na1 C1 3.088(3)
Na1 C7 3.114(3)
Na1 H17A 2.45(3)
Na1 H17B 2.36(3)
Si1 C17 1.838(3)
Si1 C16 1.861(3)
Si1 C15 1.868(3)
Si1 C14 1.882(3)
N1 C1 1.478(3)
N1 C7 1.485(3)
N2 C19 1.459(4)
N2 C18 1.465(4)
N2 C20 1.476(4)
N2 C20A 1.550(15)
N3 C22 1.433(6)
N3 C23 1.436(6)
N3 C23A 1.480(10)
N3 C21A 1.484(8)
N3 C22A 1.514(10)
N3 C21 1.519(4)
C1 C6 1.529(4)
C1 C2 1.530(4)
C1 C4A 1.543(9)
C1 C4 1.566(4)
C2 H2A 0.9800
C2 H2B 0.9800
C2 H2C 0.9800
C3 C7 1.540(4)
C3 C5 1.634(6)
C3 H3A 0.9900
C3 H3B 0.9900
C3 H3C 0.964(4)
C4 H4A 0.9800
C4 H4B 0.9800
C4 H4C 0.9800
C6 C5 1.562(5)
C6 H6A 0.9900
C6 H6B 0.9900
C6 H6C 0.969(3)
C7 C9 1.511(4)
C7 C8A 1.529(10)
C7 C8 1.544(5)
C8 H8A 0.9800
C8 H8B 0.9800
C8 H8C 0.9800
C9 H9A 0.9800
C9 H9B 0.9800
C9 H9C 0.9800
C10 C11 1.527(4)
C10 C12 1.529(4)
C10 C13 1.535(4)
C11 H11A 0.9800
C11 H11B 0.9800
C11 H11C 0.9800
C12 H12A 0.9800
C12 H12B 0.9800
C12 H12C 0.9800
C13 H13A 0.9800
C13 H13B 0.9800
C13 H13C 0.9800
C14 H14A 0.9800
C14 H14B 0.9800
C14 H14C 0.9800
C15 H15A 0.9800
C15 H15B 0.9800
C15 H15C 0.9800
C16 H16A 0.9800
C16 H16B 0.9800
C16 H16C 0.9800
C17 H17A 0.93(3)
C17 H17B 0.94(3)
C18 H18A 0.9800
C18 H18B 0.9800
C18 H18C 0.9800
C19 H19A 0.9800
C19 H19B 0.9800
C19 H19C 0.9800
C20 C21 1.504(5)
C20 H20A 0.9900
C20 H20B 0.9900
C21 H21A 0.9900
C21 H21B 0.9900
C22 H22A 0.9800
C22 H22B 0.9800
C22 H22C 0.9800
C23 H23A 0.9800
C23 H23B 0.9800
C23 H23C 0.9800
C23 H23D 0.9940
C23 H23E 0.8817
C23 H23F 1.1115
C5 H5A 0.9900
C5 H5B 0.9900
C5 H3C 0.694(4)
C5 H6C 0.605(4)
C5A C8A 1.532(10)
C5A C4A 1.533(9)
C5A H5A1 0.9900
C5A H5A2 0.9900
C4A H4A1 0.9900
C4A H4A2 0.9900
C8A H8A1 0.9900
C8A H8A2 0.9900
C21A C20A 1.526(9)
C21A H21C 0.9900
C21A H21D 0.9900
C22A H22D 0.9800
C22A H22E 0.9800
C22A H22F 0.9800
C20A H20C 0.9900
C20A H20D 0.9900
C23A H23D 0.9800
C23A H23E 0.9800
C23A H23F 0.9800

loop_
_geom_torsion_atom_site_label_1
_geom_torsion_atom_site_label_2
_geom_torsion_atom_site_label_3
_geom_torsion_atom_site_label_4
_geom_torsion
C10 Zn1 Na1 N1 -36.1(8)
C17 Zn1 Na1 N1 -179.75(13)
N1 Zn1 Na1 N3 118.28(13)
C10 Zn1 Na1 N3 82.2(8)
C17 Zn1 Na1 N3 -61.46(14)
N1 Zn1 Na1 N2 -122.02(12)
C10 Zn1 Na1 N2 -158.1(8)
C17 Zn1 Na1 N2 58.23(13)
N1 Zn1 Na1 C17 179.75(13)
C10 Zn1 Na1 C17 143.6(8)
N1 Zn1 Na1 C21A 160.7(3)
C10 Zn1 Na1 C21A 124.6(8)
C17 Zn1 Na1 C21A -19.1(3)
N1 Zn1 Na1 C1 -29.04(10)
C10 Zn1 Na1 C1 -65.2(8)
C17 Zn1 Na1 C1 151.21(12)
N1 Zn1 Na1 C7 29.47(10)
C10 Zn1 Na1 C7 -6.6(8)
C17 Zn1 Na1 C7 -150.28(12)
C10 Zn1 N1 C1 -76.1(2)
C17 Zn1 N1 C1 108.12(18)
Na1 Zn1 N1 C1 107.90(18)
C10 Zn1 N1 C7 67.2(2)
C17 Zn1 N1 C7 -108.56(18)
Na1 Zn1 N1 C7 -108.78(18)
C10 Zn1 N1 Na1 175.96(9)
C17 Zn1 N1 Na1 0.22(11)
N3 Na1 N1 C1 132.76(17)
N2 Na1 N1 C1 -18.3(2)
C17 Na1 N1 C1 -119.07(16)
C21A Na1 N1 C1 153.8(10)
C7 Na1 N1 C1 123.7(2)
Zn1 Na1 N1 C1 -118.91(17)
N3 Na1 N1 C7 9.0(2)
N2 Na1 N1 C7 -142.05(16)
C17 Na1 N1 C7 117.21(17)
C21A Na1 N1 C7 30.1(11)
C1 Na1 N1 C7 -123.7(2)
Zn1 Na1 N1 C7 117.38(18)
N3 Na1 N1 Zn1 -108.33(13)
N2 Na1 N1 Zn1 100.58(13)
C17 Na1 N1 Zn1 -0.16(9)
C21A Na1 N1 Zn1 -87.3(10)
C1 Na1 N1 Zn1 118.91(17)
C7 Na1 N1 Zn1 -117.38(18)
N1 Na1 N2 C19 53.2(2)
N3 Na1 N2 C19 -108.22(19)
C17 Na1 N2 C19 143.87(18)
C21A Na1 N2 C19 -124.6(3)
C1 Na1 N2 C19 44.1(2)
C7 Na1 N2 C19 8.8(3)
Zn1 Na1 N2 C19 109.84(18)
N1 Na1 N2 C18 -69.6(2)
N3 Na1 N2 C18 128.9(2)
C17 Na1 N2 C18 21.0(2)
C21A Na1 N2 C18 112.5(3)
C1 Na1 N2 C18 -78.8(2)
C7 Na1 N2 C18 -114.1(2)
Zn1 Na1 N2 C18 -13.0(2)
N1 Na1 N2 C20 177.3(2)
N3 Na1 N2 C20 15.9(2)
C17 Na1 N2 C20 -92.0(2)
C21A Na1 N2 C20 -0.5(3)
C1 Na1 N2 C20 168.2(2)
C7 Na1 N2 C20 132.9(2)
Zn1 Na1 N2 C20 -126.1(2)
N1 Na1 N2 C20A 151.3(5)
N3 Na1 N2 C20A -10.1(5)
C17 Na1 N2 C20A -118.0(5)
C21A Na1 N2 C20A -26.5(6)
C1 Na1 N2 C20A 142.2(5)
C7 Na1 N2 C20A 106.9(6)
Zn1 Na1 N2 C20A -152.0(5)
N1 Na1 N3 C22 93.3(3)
N2 Na1 N3 C22 -105.2(3)
C17 Na1 N3 C22 -3.1(3)
C21A Na1 N3 C22 -77.2(5)
C1 Na1 N3 C22 139.7(3)
C7 Na1 N3 C22 97.8(3)
Zn1 Na1 N3 C22 33.3(3)
N1 Na1 N3 C23 -33.3(9)
N2 Na1 N3 C23 128.2(9)
C17 Na1 N3 C23 -129.7(9)
C21A Na1 N3 C23 156.2(10)
C1 Na1 N3 C23 13.1(9)
C7 Na1 N3 C23 -28.8(9)
Zn1 Na1 N3 C23 -93.3(9)
N1 Na1 N3 C23A -35(3)
N2 Na1 N3 C23A 126(3)
C17 Na1 N3 C23A -131(3)
C21A Na1 N3 C23A 154(3)
C1 Na1 N3 C23A 11(3)
C7 Na1 N3 C23A -31(3)
Zn1 Na1 N3 C23A -95(3)
N1 Na1 N3 C21A 170.5(5)
N2 Na1 N3 C21A -28.0(5)
C17 Na1 N3 C21A 74.0(5)
C1 Na1 N3 C21A -143.2(5)
C7 Na1 N3 C21A 175.0(5)
Zn1 Na1 N3 C21A 110.5(5)
N1 Na1 N3 C22A 74.9(12)
N2 Na1 N3 C22A -123.6(12)
C17 Na1 N3 C22A -21.5(12)
C21A Na1 N3 C22A -95.6(13)
C1 Na1 N3 C22A 121.3(12)
C7 Na1 N3 C22A 79.4(12)
Zn1 Na1 N3 C22A 14.9(12)
N1 Na1 N3 C21 -146.85(18)
N2 Na1 N3 C21 14.62(18)
C17 Na1 N3 C21 116.72(19)
C21A Na1 N3 C21 42.7(5)
C1 Na1 N3 C21 -100.5(2)
C7 Na1 N3 C21 -142.34(18)
Zn1 Na1 N3 C21 153.18(16)
C7 N1 C1 C6 57.3(3)
Zn1 N1 C1 C6 -160.11(17)
Na1 N1 C1 C6 -58.3(2)
C7 N1 C1 C2 175.0(2)
Zn1 N1 C1 C2 -42.4(2)
Na1 N1 C1 C2 59.4(2)
C7 N1 C1 C4A -48.6(6)
Zn1 N1 C1 C4A 94.0(6)
Na1 N1 C1 C4A -164.2(6)
C7 N1 C1 C4 -70.8(3)
Zn1 N1 C1 C4 71.8(3)
Na1 N1 C1 C4 173.6(2)
C7 N1 C1 Na1 115.6(2)
Zn1 N1 C1 Na1 -101.81(15)
N3 Na1 C1 N1 -86.5(2)
N2 Na1 C1 N1 167.33(15)
C17 Na1 C1 N1 58.94(15)
C21A Na1 C1 N1 -161.0(7)
C7 Na1 C1 N1 -30.95(14)
Zn1 Na1 C1 N1 41.17(12)
N1 Na1 C1 C6 127.1(2)
N3 Na1 C1 C6 40.6(3)
N2 Na1 C1 C6 -65.53(18)
C17 Na1 C1 C6 -173.92(17)
C21A Na1 C1 C6 -33.8(7)
C7 Na1 C1 C6 96.19(18)
Zn1 Na1 C1 C6 168.31(18)
N1 Na1 C1 C2 -123.3(2)
N3 Na1 C1 C2 150.2(2)
N2 Na1 C1 C2 44.02(17)
C17 Na1 C1 C2 -64.37(17)
C21A Na1 C1 C2 75.7(7)
C7 Na1 C1 C2 -154.26(19)
Zn1 Na1 C1 C2 -82.14(15)
N1 Na1 C1 C4A 30.2(12)
N3 Na1 C1 C4A -56.4(12)
N2 Na1 C1 C4A -162.5(12)
C17 Na1 C1 C4A 89.1(12)
C21A Na1 C1 C4A -130.8(14)
C7 Na1 C1 C4A -0.8(12)
Zn1 Na1 C1 C4A 71.3(12)
N1 Na1 C1 C4 -22.4(9)
N3 Na1 C1 C4 -108.9(9)
N2 Na1 C1 C4 144.9(9)
C17 Na1 C1 C4 36.6(9)
C21A Na1 C1 C4 176.6(11)
C7 Na1 C1 C4 -53.3(9)
Zn1 Na1 C1 C4 18.8(9)
N1 C1 C6 C5 -55.2(3)
C2 C1 C6 C5 -172.4(2)
C4A C1 C6 C5 53.0(6)
C4 C1 C6 C5 77.0(3)
Na1 C1 C6 C5 -95.0(2)
C1 N1 C7 C9 -175.0(2)
Zn1 N1 C7 C9 41.8(2)
Na1 N1 C7 C9 -60.0(2)
C1 N1 C7 C8A 61(3)
Zn1 N1 C7 C8A -82(3)
Na1 N1 C7 C8A 176(3)
C1 N1 C7 C3 -55.9(3)
Zn1 N1 C7 C3 160.9(2)
Na1 N1 C7 C3 59.1(2)
C1 N1 C7 C8 67.5(7)
Zn1 N1 C7 C8 -75.7(7)
Na1 N1 C7 C8 -177.5(7)
C1 N1 C7 Na1 -115.0(2)
Zn1 N1 C7 Na1 101.81(15)
C5 C3 C7 N1 52.5(3)
C5 C3 C7 C9 170.0(2)
C5 C3 C7 C8A -70(3)
C5 C3 C7 C8 -74.5(8)
C5 C3 C7 Na1 92.0(2)
N3 Na1 C7 N1 -173.72(16)
N2 Na1 C7 N1 76.6(2)
C17 Na1 C7 N1 -60.60(16)
C21A Na1 C7 N1 -169.9(4)
C1 Na1 C7 N1 31.25(14)
Zn1 Na1 C7 N1 -42.29(13)
N1 Na1 C7 C9 123.1(2)
N3 Na1 C7 C9 -50.65(17)
N2 Na1 C7 C9 -160.3(2)
C17 Na1 C7 C9 62.47(16)
C21A Na1 C7 C9 -46.9(4)
C1 Na1 C7 C9 154.32(19)
Zn1 Na1 C7 C9 80.77(15)
N1 Na1 C7 C8A -11(10)
N3 Na1 C7 C8A 175(10)
N2 Na1 C7 C8A 66(10)
C17 Na1 C7 C8A -71(10)
C21A Na1 C7 C8A 179(10)
C1 Na1 C7 C8A 20(10)
Zn1 Na1 C7 C8A -53(10)
N1 Na1 C7 C3 -125.6(3)
N3 Na1 C7 C3 60.7(2)
N2 Na1 C7 C3 -49.0(3)
C17 Na1 C7 C3 173.8(2)
C21A Na1 C7 C3 64.5(4)
C1 Na1 C7 C3 -94.4(2)
Zn1 Na1 C7 C3 -167.9(2)
N1 Na1 C7 C8 7.4(17)
N3 Na1 C7 C8 -166.3(17)
N2 Na1 C7 C8 84.0(18)
C17 Na1 C7 C8 -53.2(18)
C21A Na1 C7 C8 -162.5(18)
C1 Na1 C7 C8 38.7(17)
Zn1 Na1 C7 C8 -34.9(17)
N1 Zn1 C10 C11 149.29(16)
C17 Zn1 C10 C11 -35.9(2)
Na1 Zn1 C10 C11 -177.2(7)
N1 Zn1 C10 C12 -93.85(19)
C17 Zn1 C10 C12 80.9(2)
Na1 Zn1 C10 C12 -60.4(8)
N1 Zn1 C10 C13 27.0(2)
C17 Zn1 C10 C13 -158.25(19)
Na1 Zn1 C10 C13 60.4(9)
C16 Si1 C17 Zn1 -54.8(2)
C15 Si1 C17 Zn1 68.4(2)
C14 Si1 C17 Zn1 -173.0(2)
C16 Si1 C17 Na1 117.5(3)
C15 Si1 C17 Na1 -119.2(3)
C14 Si1 C17 Na1 -0.6(4)
N1 Zn1 C17 Si1 175.75(18)
C10 Zn1 C17 Si1 0.0(3)
Na1 Zn1 C17 Si1 175.9(2)
N1 Zn1 C17 Na1 -0.19(10)
C10 Zn1 C17 Na1 -175.99(9)
N1 Na1 C17 Si1 -173.8(3)
N3 Na1 C17 Si1 -34.3(3)
N2 Na1 C17 Si1 47.0(3)
C21A Na1 C17 Si1 -6.6(4)
C1 Na1 C17 Si1 162.2(3)
C7 Na1 C17 Si1 -149.6(3)
Zn1 Na1 C17 Si1 -174.0(4)
N1 Na1 C17 Zn1 0.16(9)
N3 Na1 C17 Zn1 139.64(9)
N2 Na1 C17 Zn1 -139.09(9)
C21A Na1 C17 Zn1 167.33(19)
C1 Na1 C17 Zn1 -23.80(10)
C7 Na1 C17 Zn1 24.34(10)
C19 N2 C20 C21 76.1(4)
C18 N2 C20 C21 -165.2(3)
C20A N2 C20 C21 36.3(12)
Na1 N2 C20 C21 -46.8(3)
N2 C20 C21 N3 68.2(4)
C22 N3 C21 C20 73.8(5)
C23 N3 C21 C20 -166.4(8)
C23A N3 C21 C20 -171(3)
C21A N3 C21 C20 44.1(7)
C22A N3 C21 C20 75(2)
Na1 N3 C21 C20 -45.5(3)
C1 C6 C5 C3 56.0(3)
C7 C3 C5 C6 -55.7(3)
C8A C5A C4A C1 -55(3)
N1 C1 C4A C5A 48.5(14)
C6 C1 C4A C5A -66.4(14)
C2 C1 C4A C5A 172.2(9)
C4 C1 C4A C5A 177(3)
Na1 C1 C4A C5A 26(2)
N1 C7 C8A C5A -60(8)
C9 C7 C8A C5A 179(5)
C3 C7 C8A C5A 60(7)
C8 C7 C8A C5A -167(67)
Na1 C7 C8A C5A -51(16)
C4A C5A C8A C7 54(8)
C22 N3 C21A C20A 172.0(10)
C23 N3 C21A C20A -83.9(15)
C23A N3 C21A C20A -87(4)
C22A N3 C21A C20A 166.6(18)
C21 N3 C21A C20A -36.5(7)
Na1 N3 C21A C20A 62.8(9)
C22 N3 C21A Na1 109.2(4)
C23 N3 C21A Na1 -146.7(13)
C23A N3 C21A Na1 -149(4)
C22A N3 C21A Na1 103.9(16)
C21 N3 C21A Na1 -99.3(5)
N1 Na1 C21A N3 -29.0(14)
N2 Na1 C21A N3 144.7(6)
C17 Na1 C21A N3 -113.6(4)
C1 Na1 C21A N3 107.1(6)
C7 Na1 C21A N3 -7.4(7)
Zn1 Na1 C21A N3 -101.4(5)
N1 Na1 C21A C20A -146.5(10)
N3 Na1 C21A C20A -117.5(10)
N2 Na1 C21A C20A 27.2(7)
C17 Na1 C21A C20A 129.0(7)
C1 Na1 C21A C20A -10.3(12)
C7 Na1 C21A C20A -124.8(7)
Zn1 Na1 C21A C20A 141.1(7)
N3 C21A C20A N2 -83.5(11)
Na1 C21A C20A N2 -37.6(8)
C19 N2 C20A C21A 162.4(9)
C18 N2 C20A C21A -80.2(11)
C20 N2 C20A C21A -53.4(9)
Na1 N2 C20A C21A 49.0(10)
